data_1507641
loop_
_publ_author_name
'Zhang, Chun'
'Xu, Zejun'
'Shen, Tao'
'Wu, Guolin'
'Zhang, Liangren'
'Jiao, Ning'

_publ_section_title
;
 Mn-promoted Aerobic Oxidative C-C Bond Cleavage of Aldehydes with
 Dioxygen Activation: A Simple Synthetic Approach to Formamides.
;
_journal_issue 9
_journal_name_full 'Organic letters'
_journal_page_first 2362
_journal_page_last 2365
_journal_paper_doi 10.1021/ol300781s
_journal_volume 14
_journal_year 2012
_chemical_formula_sum 'C7 H6 Br N O'
_chemical_formula_weight 200.04
_chemical_name_systematic
; 
 ? 
;
_space_group_IT_number 61
_symmetry_cell_setting orthorhombic
_symmetry_space_group_name_Hall '-P 2ac 2ab'
_symmetry_space_group_name_H-M 'P b c a'
_atom_sites_solution_hydrogens geom
_atom_sites_solution_primary direct
_atom_sites_solution_secondary difmap
_audit_creation_method SHELXL-97
_cell_angle_alpha 90.00
_cell_angle_beta 90.00
_cell_angle_gamma 90.00
_cell_formula_units_Z 8
_cell_length_a 10.8222(6)
_cell_length_b 9.7805(6)
_cell_length_c 13.6084(9)
_cell_measurement_temperature 173(2)
_cell_volume 1440.40(15)
_computing_structure_refinement 'SHELXL-97 (Sheldrick, 1997)'
_computing_structure_solution 'SHELXS-97 (Sheldrick, 1990)'
_diffrn_ambient_temperature 173(2)
_diffrn_measured_fraction_theta_full 0.997
_diffrn_measured_fraction_theta_max 0.997
_diffrn_radiation_monochromator graphite
_diffrn_radiation_source 'fine-focus sealed tube'
_diffrn_radiation_type MoK\a
_diffrn_radiation_wavelength 0.71073
_diffrn_reflns_av_R_equivalents 0.0729
_diffrn_reflns_av_sigmaI/netI 0.0259
_diffrn_reflns_limit_h_max 12
_diffrn_reflns_limit_h_min -12
_diffrn_reflns_limit_k_max 10
_diffrn_reflns_limit_k_min -11
_diffrn_reflns_limit_l_max 16
_diffrn_reflns_limit_l_min -16
_diffrn_reflns_number 15305
_diffrn_reflns_theta_full 25.01
_diffrn_reflns_theta_max 25.01
_diffrn_reflns_theta_min 2.99
_exptl_absorpt_coefficient_mu 5.630
_exptl_absorpt_correction_T_max 0.2364
_exptl_absorpt_correction_T_min 0.1772
_exptl_absorpt_correction_type multi-scan
_exptl_crystal_colour colorless
_exptl_crystal_density_diffrn 1.845
_exptl_crystal_density_method 'not measured'
_exptl_crystal_description block
_exptl_crystal_F_000 784
_exptl_crystal_size_max 0.47
_exptl_crystal_size_mid 0.45
_exptl_crystal_size_min 0.36
_refine_diff_density_max 0.618
_refine_diff_density_min -0.494
_refine_diff_density_rms 0.088
_refine_ls_extinction_method none
_refine_ls_goodness_of_fit_ref 1.113
_refine_ls_hydrogen_treatment constr
_refine_ls_matrix_type full
_refine_ls_number_parameters 91
_refine_ls_number_reflns 1268
_refine_ls_number_restraints 0
_refine_ls_restrained_S_all 1.113
_refine_ls_R_factor_all 0.0346
_refine_ls_R_factor_gt 0.0291
_refine_ls_shift/su_max 0.000
_refine_ls_shift/su_mean 0.000
_refine_ls_structure_factor_coef Fsqd
_refine_ls_weighting_details 'calc w=1/[\s^2^(Fo^2^)+(0.0475P)^2^+1.0272P] where P=(Fo^2^+2Fc^2^)/3'
_refine_ls_weighting_scheme calc
_refine_ls_wR_factor_gt 0.0783
_refine_ls_wR_factor_ref 0.0835
_reflns_number_gt 1102
_reflns_number_total 1268
_reflns_threshold_expression >2sigma(I)
_cod_data_source_file ol300781s_si_002.cif
_cod_data_source_block z
_cod_depositor_comments
;
The following automatic conversions were performed:

'_symmetry_cell_setting' value 'Orthorhombic' changed to
'orthorhombic' according to
/home/saulius/struct/CIF-dictionaries/cif_core.dic dictionary named
'cif_core.dic' version 2.4.1 from 2010-06-29.

Automatic conversion script
Id: cif_fix_values 1715 2011-07-08 13:25:40Z adriana 

2017-03-17
Z value and formula fixed to values more according to usual
chemical conventions.                 miguel
;
_cod_original_formula_sum 'C56 H48 Br8 N8 O8'
_cod_original_formula_weight 1600.30
_cod_original_formula_units_Z 1
_cod_original_sg_symbol_H-M Pbca
_cod_database_code 1507641

loop_
_symmetry_equiv_pos_as_xyz
'x, y, z'
'-x+1/2, -y, z+1/2'
'x+1/2, -y+1/2, -z'
'-x, y+1/2, -z+1/2'
'-x, -y, -z'
'x-1/2, y, -z-1/2'
'-x-1/2, y-1/2, z'
'x, -y-1/2, z-1/2'

loop_
_atom_site_label
_atom_site_type_symbol
_atom_site_fract_x
_atom_site_fract_y
_atom_site_fract_z
_atom_site_U_iso_or_equiv
_atom_site_adp_type
_atom_site_occupancy
_atom_site_symmetry_multiplicity
_atom_site_calc_flag
_atom_site_refinement_flags
Br1 Br 0.37520(3) 0.46775(3) 0.08001(2) 0.03010(17) Uani 1 1 d .
O1 O -0.23697(18) 0.26048(19) 0.15279(17) 0.0332(5) Uani 1 1 d .
N1 N -0.1779(2) 0.4838(2) 0.15125(17) 0.0206(5) Uani 1 1 d .
H1B H -0.2074 0.5673 0.1567 0.025 Uiso 1 1 calc R
C1 C -0.2602(3) 0.3825(3) 0.15788(19) 0.0230(6) Uani 1 1 d .
H1A H -0.3441 0.4075 0.1674 0.028 Uiso 1 1 calc R
C2 C -0.0492(3) 0.4727(3) 0.13658(19) 0.0184(6) Uani 1 1 d .
C3 C 0.0234(2) 0.5828(3) 0.16475(18) 0.0201(6) Uani 1 1 d .
H3A H -0.0141 0.6592 0.1958 0.024 Uiso 1 1 calc R
C4 C 0.1494(3) 0.5829(3) 0.1482(2) 0.0230(6) Uani 1 1 d .
H4A H 0.1988 0.6588 0.1671 0.028 Uiso 1 1 calc R
C5 C 0.2017(3) 0.4702(3) 0.1036(2) 0.0206(6) Uani 1 1 d .
C6 C 0.1319(2) 0.3592(3) 0.07573(18) 0.0233(6) Uani 1 1 d .
H6A H 0.1700 0.2828 0.0451 0.028 Uiso 1 1 calc R
C7 C 0.0057(3) 0.3597(3) 0.09265(18) 0.0205(6) Uani 1 1 d .
H7A H -0.0432 0.2831 0.0743 0.025 Uiso 1 1 calc R

loop_
_atom_site_aniso_label
_atom_site_aniso_U_11
_atom_site_aniso_U_22
_atom_site_aniso_U_33
_atom_site_aniso_U_23
_atom_site_aniso_U_13
_atom_site_aniso_U_12
Br1 0.0231(2) 0.0338(3) 0.0334(2) 0.00122(12) 0.00185(11) 0.00069(12)
O1 0.0379(12) 0.0172(10) 0.0445(12) -0.0015(10) 0.0039(10) -0.0073(9)
N1 0.0238(12) 0.0123(11) 0.0257(12) 0.0006(9) 0.0014(10) 0.0016(10)
C1 0.0271(14) 0.0232(15) 0.0185(12) -0.0006(12) -0.0014(11) -0.0032(12)
C2 0.0253(14) 0.0153(13) 0.0148(13) 0.0049(10) 0.0000(11) 0.0015(11)
C3 0.0278(14) 0.0132(13) 0.0195(12) -0.0028(11) 0.0000(11) 0.0000(11)
C4 0.0308(15) 0.0159(13) 0.0223(13) 0.0003(12) -0.0025(11) -0.0053(12)
C5 0.0219(14) 0.0215(15) 0.0183(12) 0.0050(11) -0.0021(11) 0.0024(11)
C6 0.0303(16) 0.0199(14) 0.0196(14) -0.0007(11) 0.0004(10) 0.0039(11)
C7 0.0283(14) 0.0128(13) 0.0204(13) -0.0006(11) -0.0014(11) -0.0009(11)

loop_
_atom_type_symbol
_atom_type_description
_atom_type_scat_dispersion_real
_atom_type_scat_dispersion_imag
_atom_type_scat_source
C C 0.0033 0.0016 'International Tables Vol C Tables 4.2.6.8 and 6.1.1.4'
H H 0.0000 0.0000 'International Tables Vol C Tables 4.2.6.8 and 6.1.1.4'
Br Br -0.2901 2.4595 'International Tables Vol C Tables 4.2.6.8 and 6.1.1.4'
N N 0.0061 0.0033 'International Tables Vol C Tables 4.2.6.8 and 6.1.1.4'
O O 0.0106 0.0060 'International Tables Vol C Tables 4.2.6.8 and 6.1.1.4'

loop_
_geom_angle_atom_site_label_1
_geom_angle_atom_site_label_2
_geom_angle_atom_site_label_3
_geom_angle
C1 N1 C2 127.6(2)
C1 N1 H1B 116.2
C2 N1 H1B 116.2
O1 C1 N1 125.8(3)
O1 C1 H1A 117.1
N1 C1 H1A 117.1
C3 C2 C7 119.7(3)
C3 C2 N1 117.4(2)
C7 C2 N1 122.9(2)
C4 C3 C2 121.0(3)
C4 C3 H3A 119.5
C2 C3 H3A 119.5
C5 C4 C3 118.4(3)
C5 C4 H4A 120.8
C3 C4 H4A 120.8
C6 C5 C4 121.8(3)
C6 C5 Br1 119.0(2)
C4 C5 Br1 119.2(2)
C5 C6 C7 119.5(3)
C5 C6 H6A 120.2
C7 C6 H6A 120.2
C6 C7 C2 119.7(3)
C6 C7 H7A 120.2
C2 C7 H7A 120.2

loop_
_geom_bond_atom_site_label_1
_geom_bond_atom_site_label_2
_geom_bond_distance
Br1 C5 1.905(3)
O1 C1 1.221(3)
N1 C1 1.335(4)
N1 C2 1.412(4)
N1 H1B 0.8800
C1 H1A 0.9500
C2 C3 1.386(4)
C2 C7 1.390(4)
C3 C4 1.383(4)
C3 H3A 0.9500
C4 C5 1.380(4)
C4 H4A 0.9500
C5 C6 1.376(4)
C6 C7 1.385(4)
C6 H6A 0.9500
C7 H7A 0.9500

loop_
_geom_torsion_atom_site_label_1
_geom_torsion_atom_site_label_2
_geom_torsion_atom_site_label_3
_geom_torsion_atom_site_label_4
_geom_torsion
C2 N1 C1 O1 0.5(5)
C1 N1 C2 C3 -158.5(3)
C1 N1 C2 C7 23.8(4)
C7 C2 C3 C4 1.1(4)
N1 C2 C3 C4 -176.7(2)
C2 C3 C4 C5 -0.5(4)
C3 C4 C5 C6 0.0(4)
C3 C4 C5 Br1 180.0(2)
C4 C5 C6 C7 -0.1(4)
Br1 C5 C6 C7 179.9(2)
C5 C6 C7 C2 0.7(4)
C3 C2 C7 C6 -1.2(4)
N1 C2 C7 C6 176.4(2)
